data_7156763
loop_
_publ_author_name
'Lvov, Andrey G.'
'Kavun, Alexey M.'
'Kachala, Vadim V.'
'Lyssenko, Konstantin A.'
'Shirinian, Valerii Z.'

_publ_section_title
;
 Photorearrangement of dihetarylethenes as a tool for the benzannulation
 of heterocycles.
;
_journal_issue 20
_journal_name_full 'Organic &amp; biomolecular chemistry'
_journal_page_first 4990
_journal_page_last 5000
_journal_paper_doi 10.1039/c9ob00690g
_journal_volume 17
_journal_year 2019
_chemical_formula_moiety 'C12 H10 O2 S2'
_chemical_formula_sum 'C12 H10 O2 S2'
_chemical_formula_weight 250.32
_space_group_crystal_system monoclinic
_space_group_IT_number 14
_space_group_name_Hall '-P 2yn'
_space_group_name_H-M_alt 'P 1 21/n 1'
_symmetry_space_group_name_Hall '-P 2yn'
_symmetry_space_group_name_H-M 'P 1 21/n 1'
_atom_sites_solution_hydrogens difmap
_audit_creation_method SHELXL-2016/6
_audit_update_record
;
2018-08-01 deposited with the CCDC.    2019-04-01 downloaded from the CCDC.
;
_cell_angle_alpha 90
_cell_angle_beta 97.6800(10)
_cell_angle_gamma 90
_cell_formula_units_Z 4
_cell_length_a 7.4647(5)
_cell_length_b 10.1476(6)
_cell_length_c 14.7974(9)
_cell_measurement_reflns_used 259
_cell_measurement_temperature 120(2)
_cell_measurement_theta_max 25
_cell_measurement_theta_min 3
_cell_volume 1110.83(12)
_computing_cell_refinement 'Bruker SAINT'
_computing_data_collection 'Bruker APEX II'
_computing_data_reduction 'Bruker SAINT'
_computing_molecular_graphics 'Bruker SHELXTL'
_computing_publication_material 'Bruker SHELXTL'
_computing_structure_refinement 'SHELXL-97 (Sheldrick, 1997)'
_computing_structure_solution 'SHELXS-97 (Sheldrick, 1997)'
_diffrn_ambient_temperature 120(2)
_diffrn_measured_fraction_theta_full 1.000
_diffrn_measured_fraction_theta_max 1.000
_diffrn_measurement_device_type 'Bruker APEX II CCD area detector''
_diffrn_measurement_method 'omega scans'
_diffrn_radiation_type MoK\a
_diffrn_radiation_wavelength 0.71073
_diffrn_reflns_av_R_equivalents 0.0207
_diffrn_reflns_av_unetI/netI 0.0143
_diffrn_reflns_Laue_measured_fraction_full 1.000
_diffrn_reflns_Laue_measured_fraction_max 1.000
_diffrn_reflns_limit_h_max 10
_diffrn_reflns_limit_h_min -10
_diffrn_reflns_limit_k_max 13
_diffrn_reflns_limit_k_min -13
_diffrn_reflns_limit_l_max 20
_diffrn_reflns_limit_l_min -20
_diffrn_reflns_number 13452
_diffrn_reflns_point_group_measured_fraction_full 1.000
_diffrn_reflns_point_group_measured_fraction_max 1.000
_diffrn_reflns_theta_full 25.242
_diffrn_reflns_theta_max 28.992
_diffrn_reflns_theta_min 2.441
_exptl_absorpt_coefficient_mu 0.458
_exptl_absorpt_correction_type multi-scan
_exptl_absorpt_process_details SADABS
_exptl_crystal_colour colorless
_exptl_crystal_density_diffrn 1.497
_exptl_crystal_description block
_exptl_crystal_F_000 520
_exptl_crystal_size_max 0.484
_exptl_crystal_size_mid 0.328
_exptl_crystal_size_min 0.294
_exptl_transmission_factor_max 0.857
_exptl_transmission_factor_min 0.809
_refine_diff_density_max 0.424
_refine_diff_density_min -0.215
_refine_diff_density_rms 0.054
_refine_ls_extinction_method none
_refine_ls_goodness_of_fit_ref 1.035
_refine_ls_hydrogen_treatment refall
_refine_ls_matrix_type full
_refine_ls_number_parameters 185
_refine_ls_number_reflns 2957
_refine_ls_number_restraints 0
_refine_ls_restrained_S_all 1.035
_refine_ls_R_factor_all 0.0293
_refine_ls_R_factor_gt 0.0266
_refine_ls_shift/su_max 0.001
_refine_ls_shift/su_mean 0.000
_refine_ls_structure_factor_coef Fsqd
_refine_ls_weighting_details 'w=1/[\s^2^(Fo^2^)+(0.0466P)^2^+0.3510P] where P=(Fo^2^+2Fc^2^)/3'
_refine_ls_weighting_scheme calc
_refine_ls_wR_factor_gt 0.0742
_refine_ls_wR_factor_ref 0.0764
_reflns_Friedel_coverage 0.000
_reflns_number_gt 2724
_reflns_number_total 2957
_reflns_threshold_expression I>2\s(I)
_cod_data_source_file c9ob00690g2.cif
_cod_data_source_block a_a_CCDC1
_cod_depositor_comments 'Adding full bibliography for 7156762--7156768.cif.'
_cod_database_code 7156763
_shelx_shelxl_version_number 2016/6
_shelx_space_group_comment
;
The symmetry employed for this shelxl refinement is uniquely defined
by the following loop, which should always be used as a source of
symmetry information in preference to the above space-group names.
They are only intended as comments.
;
_shelx_estimated_absorpt_t_min 0.809
_shelx_estimated_absorpt_t_max 0.877

loop_
_space_group_symop_operation_xyz
'x, y, z'
'-x+1/2, y+1/2, -z+1/2'
'-x, -y, -z'
'x-1/2, -y-1/2, z-1/2'

loop_
_atom_site_label
_atom_site_type_symbol
_atom_site_fract_x
_atom_site_fract_y
_atom_site_fract_z
_atom_site_U_iso_or_equiv
_atom_site_adp_type
_atom_site_occupancy
_atom_site_site_symmetry_order
_atom_site_calc_flag
S1 S 0.60689(4) 0.68885(3) 0.42031(2) 0.02182(9) Uani 1 1 d
S2 S 0.94883(4) 0.14876(3) 0.56977(2) 0.02184(9) Uani 1 1 d
O1 O 0.91389(11) 0.55476(8) 0.70863(5) 0.02047(17) Uani 1 1 d
O2 O 0.77902(12) 0.73519(8) 0.64272(6) 0.02597(19) Uani 1 1 d
C1 C 0.53927(15) 0.60384(14) 0.31981(8) 0.0268(3) Uani 1 1 d
C2 C 0.59010(15) 0.47616(13) 0.32280(7) 0.0227(2) Uani 1 1 d
C3 C 0.68893(13) 0.43958(11) 0.41009(7) 0.0157(2) Uani 1 1 d
C4 C 0.70544(13) 0.54842(10) 0.47008(7) 0.01431(19) Uani 1 1 d
C5 C 0.79379(13) 0.53079(10) 0.55862(7) 0.01306(18) Uani 1 1 d
C6 C 0.82316(14) 0.62144(11) 0.63648(7) 0.0173(2) Uani 1 1 d
C7 C 0.94412(14) 0.41874(11) 0.68355(7) 0.0168(2) Uani 1 1 d
C8 C 0.86342(13) 0.40929(10) 0.58548(6) 0.01248(18) Uani 1 1 d
C9 C 0.85080(13) 0.29968(10) 0.52711(7) 0.01388(19) Uani 1 1 d
C10 C 0.76345(14) 0.31498(10) 0.43791(7) 0.0155(2) Uani 1 1 d
C11 C 0.74264(19) 0.20230(13) 0.37148(8) 0.0261(3) Uani 1 1 d
C12 C 0.75006(19) 0.04827(13) 0.57625(11) 0.0306(3) Uani 1 1 d
H7B H 1.0746(19) 0.4031(14) 0.6932(10) 0.018(3) Uiso 1 1 d
H7A H 0.882(2) 0.3645(15) 0.7234(10) 0.020(3) Uiso 1 1 d
H11C H 0.762(2) 0.2385(17) 0.3127(12) 0.034(4) Uiso 1 1 d
H2 H 0.565(2) 0.4184(17) 0.2738(12) 0.034(4) Uiso 1 1 d
H12C H 0.683(2) 0.0853(19) 0.6215(13) 0.044(5) Uiso 1 1 d
H11B H 0.828(2) 0.1339(18) 0.3901(12) 0.039(5) Uiso 1 1 d
H12B H 0.678(3) 0.0432(18) 0.5189(13) 0.040(5) Uiso 1 1 d
H1 H 0.467(2) 0.6512(19) 0.2721(13) 0.044(5) Uiso 1 1 d
H11A H 0.619(3) 0.165(2) 0.3651(14) 0.052(6) Uiso 1 1 d
H12A H 0.792(3) -0.035(2) 0.5931(13) 0.047(5) Uiso 1 1 d

loop_
_atom_site_aniso_label
_atom_site_aniso_U_11
_atom_site_aniso_U_22
_atom_site_aniso_U_33
_atom_site_aniso_U_23
_atom_site_aniso_U_13
_atom_site_aniso_U_12
S1 0.01666(14) 0.02220(15) 0.02686(15) 0.01245(10) 0.00388(10) 0.00354(9)
S2 0.02203(15) 0.01370(14) 0.03037(16) 0.00267(10) 0.00562(11) 0.00397(9)
O1 0.0257(4) 0.0211(4) 0.0139(4) -0.0048(3) 0.0002(3) -0.0038(3)
O2 0.0343(5) 0.0150(4) 0.0298(4) -0.0059(3) 0.0082(4) -0.0025(3)
C1 0.0149(5) 0.0448(7) 0.0200(5) 0.0164(5) -0.0003(4) -0.0015(5)
C2 0.0152(5) 0.0407(7) 0.0117(5) 0.0051(4) -0.0004(4) -0.0061(4)
C3 0.0130(4) 0.0230(5) 0.0111(4) 0.0014(4) 0.0017(3) -0.0037(4)
C4 0.0118(4) 0.0162(5) 0.0150(4) 0.0043(3) 0.0022(3) -0.0004(3)
C5 0.0141(4) 0.0127(4) 0.0127(4) -0.0006(3) 0.0031(3) -0.0020(3)
C6 0.0192(5) 0.0162(5) 0.0170(5) -0.0033(4) 0.0042(4) -0.0045(4)
C7 0.0184(5) 0.0192(5) 0.0120(4) 0.0001(4) -0.0008(3) -0.0013(4)
C8 0.0121(4) 0.0145(4) 0.0108(4) 0.0009(3) 0.0014(3) -0.0012(3)
C9 0.0142(4) 0.0125(4) 0.0155(4) -0.0001(3) 0.0040(3) -0.0004(3)
C10 0.0144(4) 0.0187(5) 0.0139(4) -0.0039(4) 0.0044(3) -0.0038(4)
C11 0.0310(6) 0.0273(6) 0.0207(5) -0.0122(5) 0.0060(5) -0.0069(5)
C12 0.0333(7) 0.0169(5) 0.0442(8) 0.0063(5) 0.0148(6) -0.0012(5)

loop_
_atom_type_symbol
_atom_type_description
_atom_type_scat_dispersion_real
_atom_type_scat_dispersion_imag
_atom_type_scat_source
C C 0.0033 0.0016 'International Tables Vol C Tables 4.2.6.8 and 6.1.1.4'
H H 0.0000 0.0000 'International Tables Vol C Tables 4.2.6.8 and 6.1.1.4'
O O 0.0106 0.0060 'International Tables Vol C Tables 4.2.6.8 and 6.1.1.4'
S S 0.1246 0.1234 'International Tables Vol C Tables 4.2.6.8 and 6.1.1.4'

loop_
_geom_angle_atom_site_label_1
_geom_angle_atom_site_label_2
_geom_angle_atom_site_label_3
_geom_angle
C4 S1 C1 90.79(6)
C9 S2 C12 101.68(6)
C6 O1 C7 110.40(8)
C2 C1 S1 113.64(8)
C2 C1 H1 129.3(11)
S1 C1 H1 116.9(11)
C1 C2 C3 112.52(11)
C1 C2 H2 123.4(11)
C3 C2 H2 124.0(11)
C4 C3 C10 121.09(9)
C4 C3 C2 110.58(10)
C10 C3 C2 128.33(10)
C5 C4 C3 118.68(9)
C5 C4 S1 128.87(8)
C3 C4 S1 112.44(8)
C8 C5 C4 119.89(9)
C8 C5 C6 108.90(9)
C4 C5 C6 131.15(10)
O2 C6 O1 121.74(10)
O2 C6 C5 130.21(10)
O1 C6 C5 108.05(9)
O1 C7 C8 104.58(8)
O1 C7 H7B 107.6(9)
C8 C7 H7B 113.2(9)
O1 C7 H7A 106.4(9)
C8 C7 H7A 113.0(9)
H7B C7 H7A 111.5(12)
C5 C8 C9 122.73(9)
C5 C8 C7 108.06(9)
C9 C8 C7 129.20(9)
C10 C9 C8 118.46(9)
C10 C9 S2 123.25(8)
C8 C9 S2 118.28(8)
C9 C10 C3 119.14(9)
C9 C10 C11 121.78(10)
C3 C10 C11 119.07(10)
C10 C11 H11C 106.4(10)
C10 C11 H11B 110.8(11)
H11C C11 H11B 111.0(15)
C10 C11 H11A 111.4(12)
H11C C11 H11A 107.8(15)
H11B C11 H11A 109.2(16)
S2 C12 H12C 108.9(11)
S2 C12 H12B 110.9(11)
H12C C12 H12B 110.8(15)
S2 C12 H12A 106.0(12)
H12C C12 H12A 111.1(17)
H12B C12 H12A 108.9(16)

loop_
_geom_bond_atom_site_label_1
_geom_bond_atom_site_label_2
_geom_bond_distance
S1 C4 1.7232(10)
S1 C1 1.7349(14)
S2 C9 1.7765(10)
S2 C12 1.8134(14)
O1 C6 1.3649(13)
O1 C7 1.4548(13)
O2 C6 1.2072(14)
C1 C2 1.349(2)
C1 H1 0.958(19)
C2 C3 1.4477(14)
C2 H2 0.932(17)
C3 C4 1.4120(15)
C3 C10 1.4199(15)
C4 C5 1.3973(13)
C5 C8 1.3759(14)
C5 C6 1.4677(14)
C7 C8 1.4982(13)
C7 H7B 0.978(14)
C7 H7A 0.968(15)
C8 C9 1.4037(13)
C9 C10 1.4005(14)
C10 C11 1.5024(15)
C11 H11C 0.972(18)
C11 H11B 0.960(19)
C11 H11A 0.99(2)
C12 H12C 0.966(19)
C12 H12B 0.945(19)
C12 H12A 0.93(2)

loop_
_geom_torsion_atom_site_label_1
_geom_torsion_atom_site_label_2
_geom_torsion_atom_site_label_3
_geom_torsion_atom_site_label_4
_geom_torsion
C4 S1 C1 C2 -0.76(9)
S1 C1 C2 C3 0.38(13)
C1 C2 C3 C4 0.33(13)
C1 C2 C3 C10 -179.77(10)
C10 C3 C4 C5 -1.31(14)
C2 C3 C4 C5 178.60(9)
C10 C3 C4 S1 179.20(7)
C2 C3 C4 S1 -0.90(11)
C1 S1 C4 C5 -178.49(10)
C1 S1 C4 C3 0.94(8)
C3 C4 C5 C8 0.38(14)
S1 C4 C5 C8 179.78(8)
C3 C4 C5 C6 -176.36(10)
S1 C4 C5 C6 3.04(17)
C7 O1 C6 O2 177.85(10)
C7 O1 C6 C5 -1.54(11)
C8 C5 C6 O2 -177.84(11)
C4 C5 C6 O2 -0.84(19)
C8 C5 C6 O1 1.47(11)
C4 C5 C6 O1 178.48(10)
C6 O1 C7 C8 1.03(11)
C4 C5 C8 C9 0.31(15)
C6 C5 C8 C9 177.71(9)
C4 C5 C8 C7 -178.21(9)
C6 C5 C8 C7 -0.81(11)
O1 C7 C8 C5 -0.09(11)
O1 C7 C8 C9 -178.48(10)
C5 C8 C9 C10 -0.06(15)
C7 C8 C9 C10 178.12(10)
C5 C8 C9 S2 179.24(8)
C7 C8 C9 S2 -2.58(15)
C12 S2 C9 C10 -70.01(10)
C12 S2 C9 C8 110.73(9)
C8 C9 C10 C3 -0.85(14)
S2 C9 C10 C3 179.89(7)
C8 C9 C10 C11 -179.40(10)
S2 C9 C10 C11 1.34(14)
C4 C3 C10 C9 1.55(15)
C2 C3 C10 C9 -178.34(10)
C4 C3 C10 C11 -179.86(10)
C2 C3 C10 C11 0.25(16)
